data_4060063
loop_
_publ_author_name
'Carsten Cornelissen'
'Gerhard Erker'
'Gerald Kehr'
'Roland Fr\"ohlich'

_publ_section_title
;
 Chemistry of Metal-Metal-Bonded Early-Late Heterobimetallics:
 Cooperative Reactions of Functional Groups at a Persistent
 Organometallic Zr-Rh Framework
;
_journal_name_full Organometallics
_journal_page_first 214
_journal_page_last 225
_journal_paper_doi 10.1021/om049346z
_journal_volume 24
_journal_year 2005
_chemical_formula_sum 'C34 H28 Cl2 P2 Zr'
_chemical_formula_weight 660.62
_chemical_name_systematic
; 
 ? 
;
_space_group_IT_number 2
_symmetry_cell_setting triclinic
_symmetry_space_group_name_Hall '-P 1'
_symmetry_space_group_name_H-M 'P -1'
_atom_sites_solution_hydrogens geom
_atom_sites_solution_primary direct
_atom_sites_solution_secondary difmap
_audit_creation_method SHELXL-97
_cell_angle_alpha 101.32(1)
_cell_angle_beta 97.43(1)
_cell_angle_gamma 103.58(1)
_cell_formula_units_Z 2
_cell_length_a 9.360(1)
_cell_length_b 12.047(1)
_cell_length_c 14.230(1)
_cell_measurement_temperature 198(2)
_cell_volume 1503.3(2)
_computing_cell_refinement 'Collect (Nonius B.V., 1998)'
_computing_data_collection 'Collect (Nonius B.V., 1998)'
_computing_data_reduction 'Denzo-SMN (Otwinwoski & Minor, 1997)'
_computing_molecular_graphics 'SCHAKAL (Keller, 1997)'
_computing_publication_material 'SHELXL-97 (Sheldrick, 1997)'
_computing_structure_refinement 'SHELXL-97 (Sheldrick, 1997)'
_computing_structure_solution 'SHELXS-97 (Sheldrick, 1990)'
_diffrn_ambient_temperature 198(2)
_diffrn_measured_fraction_theta_full 0.998
_diffrn_measured_fraction_theta_max 0.998
_diffrn_measurement_device_type 'Nonius KappaCCD'
_diffrn_measurement_method '\w and \f scans'
_diffrn_radiation_monochromator graphite
_diffrn_radiation_source 'rotating anode Nonius FR591'
_diffrn_radiation_type MoK\a
_diffrn_radiation_wavelength 0.71073
_diffrn_reflns_av_R_equivalents 0.070
_diffrn_reflns_av_sigmaI/netI 0.0682
_diffrn_reflns_limit_h_max 11
_diffrn_reflns_limit_h_min -11
_diffrn_reflns_limit_k_max 13
_diffrn_reflns_limit_k_min -14
_diffrn_reflns_limit_l_max 16
_diffrn_reflns_limit_l_min -16
_diffrn_reflns_number 17932
_diffrn_reflns_theta_full 25.00
_diffrn_reflns_theta_max 25.00
_diffrn_reflns_theta_min 2.04
_exptl_absorpt_coefficient_mu 0.672
_exptl_absorpt_correction_T_max 0.9358
_exptl_absorpt_correction_T_min 0.8772
_exptl_absorpt_correction_type empirical
_exptl_absorpt_process_details 'SORTAV (Blessing, 1995 & 1997)'
_exptl_crystal_colour yellow
_exptl_crystal_density_diffrn 1.459
_exptl_crystal_density_method 'not measured'
_exptl_crystal_description block
_exptl_crystal_F_000 672
_exptl_crystal_size_max 0.20
_exptl_crystal_size_mid 0.20
_exptl_crystal_size_min 0.10
_refine_diff_density_max 0.292
_refine_diff_density_min -0.358
_refine_diff_density_rms 0.072
_refine_ls_extinction_method none
_refine_ls_goodness_of_fit_ref 1.017
_refine_ls_hydrogen_treatment 'refined as riding atoms'
_refine_ls_matrix_type full
_refine_ls_number_parameters 352
_refine_ls_number_reflns 5269
_refine_ls_number_restraints 0
_refine_ls_restrained_S_all 1.017
_refine_ls_R_factor_all 0.0879
_refine_ls_R_factor_gt 0.0544
_refine_ls_shift/su_max 0.001
_refine_ls_shift/su_mean 0.000
_refine_ls_structure_factor_coef Fsqd
_refine_ls_weighting_details 'calc w=1/[\s^2^(Fo^2^)+(0.0111P)^2^+3.3359P] where P=(Fo^2^+2Fc^2^)/3'
_refine_ls_weighting_scheme calc
_refine_ls_wR_factor_gt 0.0889
_refine_ls_wR_factor_ref 0.1009
_reflns_number_gt 3883
_reflns_number_total 5269
_reflns_threshold_expression >2sigma(I)
_cod_original_sg_symbol_H-M P-1
_cod_database_code 4060063

loop_
_symmetry_equiv_pos_as_xyz
'x, y, z'
'-x, -y, -z'

loop_
_atom_site_label
_atom_site_type_symbol
_atom_site_fract_x
_atom_site_fract_y
_atom_site_fract_z
_atom_site_U_iso_or_equiv
_atom_site_adp_type
_atom_site_occupancy
_atom_site_symmetry_multiplicity
_atom_site_calc_flag
_atom_site_refinement_flags
Zr Zr 0.36408(5) 0.60081(4) 0.28874(3) 0.03649(14) Uani 1 1 d .
Cl1 Cl 0.44800(15) 0.46508(11) 0.17435(9) 0.0539(3) Uani 1 1 d .
Cl2 Cl 0.25057(13) 0.45862(11) 0.37483(8) 0.0506(3) Uani 1 1 d .
P1 P 0.43510(13) 0.69477(11) 0.57055(8) 0.0408(3) Uani 1 1 d .
P2 P 0.32182(13) 0.62675(11) 0.02304(8) 0.0395(3) Uani 1 1 d .
C1 C 0.5080(5) 0.7110(4) 0.4586(3) 0.0377(11) Uani 1 1 d .
C2 C 0.5002(5) 0.7943(4) 0.4030(3) 0.0425(11) Uani 1 1 d .
H2 H 0.4473 0.8526 0.4137 0.051 Uiso 1 1 calc R
C3 C 0.5842(5) 0.7772(4) 0.3284(3) 0.0453(12) Uani 1 1 d .
H3 H 0.5975 0.8214 0.2803 0.054 Uiso 1 1 calc R
C4 C 0.6447(5) 0.6828(5) 0.3382(3) 0.0475(12) Uani 1 1 d .
H4 H 0.7077 0.6528 0.2986 0.057 Uiso 1 1 calc R
C5 C 0.5955(5) 0.6409(4) 0.4168(3) 0.0451(12) Uani 1 1 d .
H5 H 0.6175 0.5759 0.4383 0.054 Uiso 1 1 calc R
C6 C 0.2438(5) 0.6431(4) 0.1349(3) 0.0375(11) Uani 1 1 d .
C7 C 0.1357(5) 0.5500(4) 0.1553(3) 0.0418(11) Uani 1 1 d .
H7 H 0.1006 0.4717 0.1166 0.050 Uiso 1 1 calc R
C8 C 0.0903(5) 0.5935(5) 0.2419(3) 0.0477(13) Uani 1 1 d .
H8 H 0.0177 0.5502 0.2714 0.057 Uiso 1 1 calc R
C9 C 0.1701(5) 0.7121(4) 0.2779(3) 0.0429(11) Uani 1 1 d .
H9 H 0.1629 0.7621 0.3366 0.051 Uiso 1 1 calc R
C10 C 0.2628(5) 0.7440(4) 0.2116(3) 0.0386(11) Uani 1 1 d .
H10 H 0.3269 0.8198 0.2172 0.046 Uiso 1 1 calc R
C11 C 0.2791(5) 0.7638(4) 0.5574(3) 0.0429(12) Uani 1 1 d .
C12 C 0.2949(6) 0.8834(5) 0.5809(4) 0.0557(14) Uani 1 1 d .
H12 H 0.3916 0.9359 0.6049 0.067 Uiso 1 1 calc R
C13 C 0.1715(6) 0.9277(6) 0.5700(4) 0.0699(16) Uani 1 1 d .
H13 H 0.1836 1.0101 0.5871 0.084 Uiso 1 1 calc R
C14 C 0.0314(6) 0.8521(6) 0.5343(4) 0.0684(17) Uani 1 1 d .
H14 H -0.0532 0.8823 0.5251 0.082 Uiso 1 1 calc R
C15 C 0.0141(5) 0.7335(6) 0.5119(4) 0.0609(16) Uani 1 1 d .
H15 H -0.0831 0.6817 0.4883 0.073 Uiso 1 1 calc R
C16 C 0.1353(5) 0.6883(5) 0.5231(3) 0.0492(13) Uani 1 1 d .
H16 H 0.1215 0.6057 0.5076 0.059 Uiso 1 1 calc R
C21 C 0.5777(5) 0.8112(4) 0.6614(3) 0.0395(11) Uani 1 1 d .
C22 C 0.6928(5) 0.8945(4) 0.6410(3) 0.0469(12) Uani 1 1 d .
H22 H 0.6997 0.8964 0.5752 0.056 Uiso 1 1 calc R
C23 C 0.7973(5) 0.9747(4) 0.7165(4) 0.0538(13) Uani 1 1 d .
H23 H 0.8759 1.0310 0.7021 0.065 Uiso 1 1 calc R
C24 C 0.7884(6) 0.9736(5) 0.8123(4) 0.0551(14) Uani 1 1 d .
H24 H 0.8604 1.0288 0.8637 0.066 Uiso 1 1 calc R
C25 C 0.6752(6) 0.8925(5) 0.8326(3) 0.0513(13) Uani 1 1 d .
H25 H 0.6677 0.8921 0.8985 0.062 Uiso 1 1 calc R
C26 C 0.5721(5) 0.8116(5) 0.7588(3) 0.0495(13) Uani 1 1 d .
H26 H 0.4955 0.7548 0.7743 0.059 Uiso 1 1 calc R
C31 C 0.2026(5) 0.6917(4) -0.0500(3) 0.0370(11) Uani 1 1 d .
C32 C 0.0943(5) 0.7441(4) -0.0185(3) 0.0464(12) Uani 1 1 d .
H32 H 0.0835 0.7542 0.0479 0.056 Uiso 1 1 calc R
C33 C 0.0021(5) 0.7820(4) -0.0820(3) 0.0511(13) Uani 1 1 d .
H33 H -0.0706 0.8182 -0.0587 0.061 Uiso 1 1 calc R
C34 C 0.0149(6) 0.7675(4) -0.1785(3) 0.0508(13) Uani 1 1 d .
H34 H -0.0495 0.7924 -0.2223 0.061 Uiso 1 1 calc R
C35 C 0.1226(6) 0.7165(5) -0.2112(3) 0.0539(14) Uani 1 1 d .
H35 H 0.1337 0.7080 -0.2774 0.065 Uiso 1 1 calc R
C36 C 0.2135(5) 0.6779(4) -0.1486(3) 0.0476(12) Uani 1 1 d .
H36 H 0.2852 0.6412 -0.1727 0.057 Uiso 1 1 calc R
C41 C 0.4975(5) 0.7471(4) 0.0621(3) 0.0377(11) Uani 1 1 d .
C42 C 0.6300(5) 0.7149(5) 0.0790(3) 0.0455(12) Uani 1 1 d .
H42 H 0.6290 0.6343 0.0656 0.055 Uiso 1 1 calc R
C43 C 0.7644(5) 0.8016(5) 0.1156(3) 0.0523(13) Uani 1 1 d .
H43 H 0.8547 0.7796 0.1289 0.063 Uiso 1 1 calc R
C44 C 0.7676(6) 0.9186(5) 0.1328(4) 0.0569(14) Uani 1 1 d .
H44 H 0.8598 0.9769 0.1581 0.068 Uiso 1 1 calc R
C45 C 0.6371(6) 0.9519(5) 0.1135(3) 0.0521(13) Uani 1 1 d .
H45 H 0.6393 1.0327 0.1244 0.062 Uiso 1 1 calc R
C46 C 0.5024(5) 0.8654(4) 0.0778(3) 0.0420(11) Uani 1 1 d .
H46 H 0.4126 0.8878 0.0640 0.050 Uiso 1 1 calc R

loop_
_atom_site_aniso_label
_atom_site_aniso_U_11
_atom_site_aniso_U_22
_atom_site_aniso_U_33
_atom_site_aniso_U_23
_atom_site_aniso_U_13
_atom_site_aniso_U_12
Zr 0.0389(3) 0.0359(3) 0.0327(2) 0.00827(19) 0.00245(19) 0.00819(19)
Cl1 0.0701(8) 0.0503(8) 0.0448(7) 0.0058(6) 0.0077(6) 0.0290(6)
Cl2 0.0560(7) 0.0444(7) 0.0443(7) 0.0173(6) -0.0011(6) -0.0003(6)
P1 0.0407(7) 0.0423(7) 0.0352(6) 0.0101(6) 0.0026(5) 0.0045(6)
P2 0.0441(7) 0.0389(7) 0.0336(6) 0.0059(5) 0.0039(5) 0.0112(5)
C1 0.036(2) 0.041(3) 0.031(2) 0.005(2) 0.003(2) 0.006(2)
C2 0.049(3) 0.034(3) 0.038(3) 0.007(2) 0.000(2) 0.003(2)
C3 0.042(3) 0.050(3) 0.037(3) 0.012(2) 0.003(2) -0.001(2)
C4 0.030(2) 0.066(4) 0.041(3) 0.008(3) 0.003(2) 0.009(2)
C5 0.039(3) 0.050(3) 0.039(3) 0.009(2) -0.004(2) 0.007(2)
C6 0.034(2) 0.041(3) 0.035(2) 0.012(2) -0.003(2) 0.008(2)
C7 0.038(3) 0.040(3) 0.041(3) 0.012(2) -0.005(2) 0.002(2)
C8 0.039(3) 0.061(4) 0.046(3) 0.024(3) 0.005(2) 0.011(2)
C9 0.043(3) 0.051(3) 0.040(3) 0.013(2) 0.008(2) 0.021(2)
C10 0.040(3) 0.039(3) 0.038(2) 0.011(2) 0.004(2) 0.012(2)
C11 0.038(3) 0.056(3) 0.035(2) 0.015(2) 0.006(2) 0.009(2)
C12 0.042(3) 0.056(4) 0.067(3) 0.015(3) 0.006(3) 0.010(3)
C13 0.056(4) 0.068(4) 0.087(4) 0.016(3) 0.006(3) 0.025(3)
C14 0.046(3) 0.097(5) 0.075(4) 0.027(4) 0.017(3) 0.035(3)
C15 0.035(3) 0.090(5) 0.056(3) 0.024(3) 0.008(2) 0.007(3)
C16 0.041(3) 0.062(3) 0.040(3) 0.014(3) 0.003(2) 0.005(2)
C21 0.038(2) 0.043(3) 0.038(2) 0.006(2) 0.002(2) 0.015(2)
C22 0.044(3) 0.050(3) 0.043(3) 0.010(2) 0.006(2) 0.008(2)
C23 0.045(3) 0.045(3) 0.065(4) 0.008(3) 0.001(3) 0.009(2)
C24 0.053(3) 0.052(3) 0.048(3) -0.012(3) -0.008(3) 0.019(3)
C25 0.058(3) 0.063(4) 0.031(3) 0.000(2) 0.002(2) 0.025(3)
C26 0.048(3) 0.059(3) 0.044(3) 0.014(3) 0.009(2) 0.017(3)
C31 0.038(2) 0.037(3) 0.030(2) 0.004(2) 0.001(2) 0.003(2)
C32 0.054(3) 0.048(3) 0.036(3) 0.006(2) 0.004(2) 0.016(2)
C33 0.052(3) 0.058(3) 0.044(3) 0.009(3) 0.001(2) 0.023(3)
C34 0.057(3) 0.044(3) 0.045(3) 0.011(2) -0.006(3) 0.009(3)
C35 0.061(3) 0.061(4) 0.037(3) 0.017(3) 0.005(3) 0.009(3)
C36 0.043(3) 0.055(3) 0.043(3) 0.009(2) 0.009(2) 0.010(2)
C41 0.040(3) 0.043(3) 0.027(2) 0.004(2) 0.0062(19) 0.009(2)
C42 0.046(3) 0.052(3) 0.042(3) 0.009(2) 0.014(2) 0.020(2)
C43 0.032(3) 0.074(4) 0.054(3) 0.015(3) 0.012(2) 0.017(3)
C44 0.045(3) 0.062(4) 0.057(3) 0.014(3) 0.009(3) 0.002(3)
C45 0.056(3) 0.045(3) 0.051(3) 0.011(3) 0.008(3) 0.007(3)
C46 0.042(3) 0.045(3) 0.039(3) 0.007(2) 0.009(2) 0.012(2)

loop_
_atom_type_symbol
_atom_type_description
_atom_type_scat_dispersion_real
_atom_type_scat_dispersion_imag
_atom_type_scat_source
C C 0.0033 0.0016 'International Tables Vol C Tables 4.2.6.8 and 6.1.1.4'
H H 0.0000 0.0000 'International Tables Vol C Tables 4.2.6.8 and 6.1.1.4'
P P 0.1023 0.0942 'International Tables Vol C Tables 4.2.6.8 and 6.1.1.4'
Cl Cl 0.1484 0.1585 'International Tables Vol C Tables 4.2.6.8 and 6.1.1.4'
Zr Zr -2.9673 0.5597 'International Tables Vol C Tables 4.2.6.8 and 6.1.1.4'

loop_
_geom_angle_atom_site_label_1
_geom_angle_atom_site_label_2
_geom_angle_atom_site_label_3
_geom_angle
Cl1 Zr Cl2 96.10(5)
Cl1 Zr C3 100.87(12)
Cl2 Zr C3 135.87(11)
Cl1 Zr C9 135.32(11)
Cl2 Zr C9 100.07(11)
C3 Zr C9 95.81(16)
Cl1 Zr C2 131.73(12)
Cl2 Zr C2 111.79(10)
C3 Zr C2 32.75(14)
C9 Zr C2 78.95(16)
Cl1 Zr C10 112.77(10)
Cl2 Zr C10 131.40(10)
C3 Zr C10 77.52(15)
C9 Zr C10 32.63(13)
C2 Zr C10 77.50(14)
Cl1 Zr C6 82.80(11)
Cl2 Zr C6 126.77(10)
C3 Zr C6 95.77(14)
C9 Zr C6 54.31(15)
C2 Zr C6 107.49(14)
C10 Zr C6 32.80(14)
Cl1 Zr C5 92.82(12)
Cl2 Zr C5 85.33(11)
C3 Zr C5 53.63(15)
C9 Zr C5 129.65(16)
C2 Zr C5 53.44(16)
C10 Zr C5 128.70(15)
C6 Zr C5 147.84(14)
Cl1 Zr C4 79.14(13)
Cl2 Zr C4 115.50(11)
C3 Zr C4 32.44(16)
C9 Zr C4 127.95(17)
C2 Zr C4 53.67(17)
C10 Zr C4 108.02(15)
C6 Zr C4 116.43(14)
C5 Zr C4 32.16(14)
Cl1 Zr C7 83.96(12)
Cl2 Zr C7 94.04(10)
C3 Zr C7 127.89(14)
C9 Zr C7 53.72(16)
C2 Zr C7 129.70(16)
C10 Zr C7 53.88(15)
C6 Zr C7 32.75(13)
C5 Zr C7 176.64(17)
C4 Zr C7 147.16(14)
Cl1 Zr C8 113.72(12)
Cl2 Zr C8 79.55(11)
C3 Zr C8 127.56(17)
C9 Zr C8 32.33(15)
C2 Zr C8 109.68(17)
C10 Zr C8 53.60(14)
C6 Zr C8 53.83(14)
C5 Zr C8 150.53(16)
C4 Zr C8 160.00(17)
C7 Zr C8 32.06(15)
Cl1 Zr C1 125.15(11)
Cl2 Zr C1 83.10(10)
C3 Zr C1 53.90(14)
C9 Zr C1 98.11(15)
C2 Zr C1 32.26(13)
C10 Zr C1 107.60(15)
C6 Zr C1 139.32(15)
C5 Zr C1 32.33(15)
C4 Zr C1 53.57(14)
C7 Zr C1 150.89(16)
C8 Zr C1 119.87(15)
C21 P1 C1 100.4(2)
C21 P1 C11 101.7(2)
C1 P1 C11 100.5(2)
C6 P2 C31 99.8(2)
C6 P2 C41 100.48(19)
C31 P2 C41 101.7(2)
C2 C1 C5 107.0(4)
C2 C1 P1 129.7(4)
C5 C1 P1 123.2(3)
C2 C1 Zr 72.3(2)
C5 C1 Zr 73.1(2)
P1 C1 Zr 123.15(19)
C1 C2 C3 108.7(4)
C1 C2 Zr 75.4(3)
C3 C2 Zr 73.4(3)
C4 C3 C2 107.7(4)
C4 C3 Zr 74.9(3)
C2 C3 Zr 73.9(2)
C5 C4 C3 107.9(4)
C5 C4 Zr 73.8(2)
C3 C4 Zr 72.6(2)
C4 C5 C1 108.8(4)
C4 C5 Zr 74.0(2)
C1 C5 Zr 74.5(2)
C10 C6 C7 106.7(4)
C10 C6 P2 130.5(3)
C7 C6 P2 122.6(4)
C10 C6 Zr 73.1(2)
C7 C6 Zr 73.9(2)
P2 C6 Zr 122.3(2)
C8 C7 C6 108.4(4)
C8 C7 Zr 74.1(2)
C6 C7 Zr 73.3(2)
C7 C8 C9 108.5(4)
C7 C8 Zr 73.8(3)
C9 C8 Zr 72.4(3)
C8 C9 C10 108.1(4)
C8 C9 Zr 75.2(3)
C10 C9 Zr 74.1(2)
C9 C10 C6 108.3(4)
C9 C10 Zr 73.3(2)
C6 C10 Zr 74.1(2)
C12 C11 C16 118.4(5)
C12 C11 P1 124.6(4)
C16 C11 P1 116.9(4)
C11 C12 C13 120.8(5)
C14 C13 C12 119.8(6)
C15 C14 C13 119.9(5)
C14 C15 C16 120.9(5)
C15 C16 C11 120.1(5)
C22 C21 C26 118.0(4)
C22 C21 P1 125.8(3)
C26 C21 P1 116.2(3)
C23 C22 C21 120.0(4)
C24 C23 C22 120.7(5)
C25 C24 C23 119.4(5)
C24 C25 C26 120.6(4)
C25 C26 C21 121.2(5)
C32 C31 C36 117.2(4)
C32 C31 P2 126.0(3)
C36 C31 P2 116.5(4)
C33 C32 C31 121.3(4)
C34 C33 C32 120.4(5)
C33 C34 C35 119.3(5)
C36 C35 C34 120.5(5)
C35 C36 C31 121.3(5)
C46 C41 C42 119.2(4)
C46 C41 P2 123.8(3)
C42 C41 P2 117.0(4)
C41 C42 C43 119.6(5)
C44 C43 C42 120.6(5)
C43 C44 C45 120.3(5)
C44 C45 C46 119.2(5)
C41 C46 C45 121.0(5)

loop_
_geom_bond_atom_site_label_1
_geom_bond_atom_site_label_2
_geom_bond_distance
Zr Cl1 2.4144(14)
Zr Cl2 2.4228(12)
Zr C3 2.500(4)
Zr C9 2.504(5)
Zr C2 2.507(4)
Zr C10 2.514(4)
Zr C6 2.527(4)
Zr C5 2.528(4)
Zr C4 2.530(4)
Zr C7 2.535(4)
Zr C8 2.540(5)
Zr C1 2.546(4)
P1 C21 1.839(5)
P1 C1 1.839(4)
P1 C11 1.849(5)
P2 C6 1.831(4)
P2 C31 1.834(4)
P2 C41 1.856(4)
C1 C2 1.404(6)
C1 C5 1.412(6)
C2 C3 1.411(6)
C3 C4 1.405(7)
C4 C5 1.401(6)
C6 C10 1.423(6)
C6 C7 1.427(6)
C7 C8 1.401(6)
C8 C9 1.405(7)
C9 C10 1.410(6)
C11 C12 1.381(7)
C11 C16 1.400(6)
C12 C13 1.385(7)
C13 C14 1.375(8)
C14 C15 1.367(8)
C15 C16 1.374(7)
C21 C22 1.393(6)
C21 C26 1.393(6)
C22 C23 1.386(7)
C23 C24 1.378(7)
C24 C25 1.366(7)
C25 C26 1.370(7)
C31 C32 1.391(6)
C31 C36 1.401(6)
C32 C33 1.384(6)
C33 C34 1.375(6)
C34 C35 1.382(7)
C35 C36 1.373(6)
C41 C46 1.387(6)
C41 C42 1.390(6)
C42 C43 1.395(7)
C43 C44 1.375(7)
C44 C45 1.384(7)
C45 C46 1.394(6)

loop_
_geom_torsion_atom_site_label_1
_geom_torsion_atom_site_label_2
_geom_torsion_atom_site_label_3
_geom_torsion_atom_site_label_4
_geom_torsion
C21 P1 C1 C2 -78.0(4)
C11 P1 C1 C2 26.0(4)
C21 P1 C1 C5 97.2(4)
C11 P1 C1 C5 -158.8(4)
C21 P1 C1 Zr -172.1(2)
C11 P1 C1 Zr -68.1(3)
Cl1 Zr C1 C2 114.2(3)
Cl2 Zr C1 C2 -153.2(3)
C3 Zr C1 C2 37.3(3)
C9 Zr C1 C2 -54.0(3)
C10 Zr C1 C2 -21.9(3)
C6 Zr C1 C2 -11.6(4)
C5 Zr C1 C2 114.6(4)
C4 Zr C1 C2 77.9(3)
C7 Zr C1 C2 -67.3(4)
C8 Zr C1 C2 -79.5(3)
Cl1 Zr C1 C5 -0.4(3)
Cl2 Zr C1 C5 92.2(2)
C3 Zr C1 C5 -77.3(3)
C9 Zr C1 C5 -168.6(3)
C2 Zr C1 C5 -114.6(4)
C10 Zr C1 C5 -136.5(3)
C6 Zr C1 C5 -126.2(3)
C4 Zr C1 C5 -36.7(3)
C7 Zr C1 C5 178.1(3)
C8 Zr C1 C5 165.9(3)
Cl1 Zr C1 P1 -119.4(2)
Cl2 Zr C1 P1 -26.8(2)
C3 Zr C1 P1 163.7(4)
C9 Zr C1 P1 72.4(3)
C2 Zr C1 P1 126.4(4)
C10 Zr C1 P1 104.5(3)
C6 Zr C1 P1 114.8(3)
C5 Zr C1 P1 -119.0(4)
C4 Zr C1 P1 -155.7(4)
C7 Zr C1 P1 59.1(4)
C8 Zr C1 P1 46.9(3)
C5 C1 C2 C3 -1.0(5)
P1 C1 C2 C3 174.8(3)
Zr C1 C2 C3 -66.4(3)
C5 C1 C2 Zr 65.4(3)
P1 C1 C2 Zr -118.8(4)
Cl1 Zr C2 C1 -91.8(3)
Cl2 Zr C2 C1 28.8(3)
C3 Zr C2 C1 -115.0(4)
C9 Zr C2 C1 125.4(3)
C10 Zr C2 C1 158.7(3)
C6 Zr C2 C1 172.1(3)
C5 Zr C2 C1 -37.2(2)
C4 Zr C2 C1 -77.5(3)
C7 Zr C2 C1 144.3(3)
C8 Zr C2 C1 115.1(3)
Cl1 Zr C2 C3 23.2(3)
Cl2 Zr C2 C3 143.8(2)
C9 Zr C2 C3 -119.6(3)
C10 Zr C2 C3 -86.3(3)
C6 Zr C2 C3 -72.8(3)
C5 Zr C2 C3 77.8(3)
C4 Zr C2 C3 37.5(3)
C7 Zr C2 C3 -100.7(3)
C8 Zr C2 C3 -129.9(3)
C1 Zr C2 C3 115.0(4)
C1 C2 C3 C4 -0.2(5)
Zr C2 C3 C4 -67.9(3)
C1 C2 C3 Zr 67.8(3)
Cl1 Zr C3 C4 -48.7(3)
Cl2 Zr C3 C4 62.0(3)
C9 Zr C3 C4 172.9(3)
C2 Zr C3 C4 113.9(4)
C10 Zr C3 C4 -159.9(3)
C6 Zr C3 C4 -132.5(3)
C5 Zr C3 C4 36.7(3)
C7 Zr C3 C4 -139.5(3)
C8 Zr C3 C4 179.6(3)
C1 Zr C3 C4 77.1(3)
Cl1 Zr C3 C2 -162.6(3)
Cl2 Zr C3 C2 -51.9(3)
C9 Zr C3 C2 59.0(3)
C10 Zr C3 C2 86.2(3)
C6 Zr C3 C2 113.7(3)
C5 Zr C3 C2 -77.1(3)
C4 Zr C3 C2 -113.9(4)
C7 Zr C3 C2 106.6(3)
C8 Zr C3 C2 65.8(3)
C1 Zr C3 C2 -36.8(3)
C2 C3 C4 C5 1.2(5)
Zr C3 C4 C5 -66.0(3)
C2 C3 C4 Zr 67.2(3)
Cl1 Zr C4 C5 -113.5(3)
Cl2 Zr C4 C5 -21.9(3)
C3 Zr C4 C5 115.2(4)
C9 Zr C4 C5 106.2(3)
C2 Zr C4 C5 77.3(3)
C10 Zr C4 C5 135.9(3)
C6 Zr C4 C5 170.2(3)
C7 Zr C4 C5 -173.9(3)
C8 Zr C4 C5 114.4(5)
C1 Zr C4 C5 36.9(3)
Cl1 Zr C4 C3 131.3(3)
Cl2 Zr C4 C3 -137.1(2)
C9 Zr C4 C3 -8.9(3)
C2 Zr C4 C3 -37.9(3)
C10 Zr C4 C3 20.7(3)
C6 Zr C4 C3 55.0(3)
C5 Zr C4 C3 -115.2(4)
C7 Zr C4 C3 70.9(4)
C8 Zr C4 C3 -0.8(6)
C1 Zr C4 C3 -78.2(3)
C3 C4 C5 C1 -1.9(5)
Zr C4 C5 C1 -67.0(3)
C3 C4 C5 Zr 65.2(3)
C2 C1 C5 C4 1.7(5)
P1 C1 C5 C4 -174.4(3)
Zr C1 C5 C4 66.7(3)
C2 C1 C5 Zr -64.9(3)
P1 C1 C5 Zr 119.0(3)
Cl1 Zr C5 C4 64.4(3)
Cl2 Zr C5 C4 160.3(3)
C3 Zr C5 C4 -37.1(3)
C9 Zr C5 C4 -100.5(3)
C2 Zr C5 C4 -78.1(3)
C10 Zr C5 C4 -58.0(4)
C6 Zr C5 C4 -16.6(5)
C7 Zr C5 C4 81(2)
C8 Zr C5 C4 -140.7(3)
C1 Zr C5 C4 -115.3(4)
Cl1 Zr C5 C1 179.6(2)
Cl2 Zr C5 C1 -84.5(2)
C3 Zr C5 C1 78.2(3)
C9 Zr C5 C1 14.7(3)
C2 Zr C5 C1 37.2(2)
C10 Zr C5 C1 57.2(3)
C6 Zr C5 C1 98.7(3)
C4 Zr C5 C1 115.3(4)
C7 Zr C5 C1 -164(2)
C8 Zr C5 C1 -25.4(5)
C31 P2 C6 C10 -76.6(4)
C41 P2 C6 C10 27.4(4)
C31 P2 C6 C7 97.5(4)
C41 P2 C6 C7 -158.5(4)
C31 P2 C6 Zr -171.6(2)
C41 P2 C6 Zr -67.6(3)
Cl1 Zr C6 C10 -156.4(2)
Cl2 Zr C6 C10 111.4(2)
C3 Zr C6 C10 -56.1(3)
C9 Zr C6 C10 36.9(2)
C2 Zr C6 C10 -24.8(3)
C5 Zr C6 C10 -72.6(4)
C4 Zr C6 C10 -82.3(3)
C7 Zr C6 C10 113.6(4)
C8 Zr C6 C10 77.1(3)
C1 Zr C6 C10 -18.4(3)
Cl1 Zr C6 C7 90.0(3)
Cl2 Zr C6 C7 -2.2(3)
C3 Zr C6 C7 -169.7(3)
C9 Zr C6 C7 -76.7(3)
C2 Zr C6 C7 -138.4(3)
C10 Zr C6 C7 -113.6(4)
C5 Zr C6 C7 173.8(3)
C4 Zr C6 C7 164.1(3)
C8 Zr C6 C7 -36.5(3)
C1 Zr C6 C7 -132.0(3)
Cl1 Zr C6 P2 -28.8(2)
Cl2 Zr C6 P2 -121.0(2)
C3 Zr C6 P2 71.5(3)
C9 Zr C6 P2 164.5(3)
C2 Zr C6 P2 102.8(3)
C10 Zr C6 P2 127.6(4)
C5 Zr C6 P2 55.1(4)
C4 Zr C6 P2 45.3(3)
C7 Zr C6 P2 -118.8(4)
C8 Zr C6 P2 -155.2(3)
C1 Zr C6 P2 109.3(3)
C10 C6 C7 C8 0.1(5)
P2 C6 C7 C8 -175.2(3)
Zr C6 C7 C8 66.4(3)
C10 C6 C7 Zr -66.3(3)
P2 C6 C7 Zr 118.4(3)
Cl1 Zr C7 C8 158.6(3)
Cl2 Zr C7 C8 62.9(3)
C3 Zr C7 C8 -102.3(3)
C9 Zr C7 C8 -36.6(3)
C2 Zr C7 C8 -59.9(3)
C10 Zr C7 C8 -77.4(3)
C6 Zr C7 C8 -115.3(4)
C5 Zr C7 C8 142(2)
C4 Zr C7 C8 -142.3(3)
C1 Zr C7 C8 -20.1(4)
Cl1 Zr C7 C6 -86.1(3)
Cl2 Zr C7 C6 178.2(3)
C3 Zr C7 C6 13.0(4)
C9 Zr C7 C6 78.7(3)
C2 Zr C7 C6 55.4(3)
C10 Zr C7 C6 37.9(3)
C5 Zr C7 C6 -103(2)
C4 Zr C7 C6 -27.0(5)
C8 Zr C7 C6 115.3(4)
C1 Zr C7 C6 95.1(4)
C6 C7 C8 C9 -1.2(5)
Zr C7 C8 C9 64.6(3)
C6 C7 C8 Zr -65.9(3)
Cl1 Zr C8 C7 -23.3(3)
Cl2 Zr C8 C7 -115.4(3)
C3 Zr C8 C7 103.4(3)
C9 Zr C8 C7 116.0(4)
C2 Zr C8 C7 135.0(3)
C10 Zr C8 C7 78.3(3)
C6 Zr C8 C7 37.3(3)
C5 Zr C8 C7 -175.8(3)
C4 Zr C8 C7 104.0(5)
C1 Zr C8 C7 168.9(3)
Cl1 Zr C8 C9 -139.3(2)
Cl2 Zr C8 C9 128.6(3)
C3 Zr C8 C9 -12.6(3)
C2 Zr C8 C9 19.0(3)
C10 Zr C8 C9 -37.7(2)
C6 Zr C8 C9 -78.7(3)
C5 Zr C8 C9 68.2(4)
C4 Zr C8 C9 -12.0(6)
C7 Zr C8 C9 -116.0(4)
C1 Zr C8 C9 52.9(3)
C7 C8 C9 C10 1.8(5)
Zr C8 C9 C10 67.4(3)
C7 C8 C9 Zr -65.5(3)
Cl1 Zr C9 C8 58.1(3)
Cl2 Zr C9 C8 -51.3(3)
C3 Zr C9 C8 170.0(3)
C2 Zr C9 C8 -161.8(3)
C10 Zr C9 C8 114.2(4)
C6 Zr C9 C8 77.1(3)
C5 Zr C9 C8 -143.6(3)
C4 Zr C9 C8 174.8(2)
C7 Zr C9 C8 36.3(2)
C1 Zr C9 C8 -135.7(3)
Cl1 Zr C9 C10 -56.1(3)
Cl2 Zr C9 C10 -165.5(2)
C3 Zr C9 C10 55.8(3)
C2 Zr C9 C10 84.0(3)
C6 Zr C9 C10 -37.1(2)
C5 Zr C9 C10 102.2(3)
C4 Zr C9 C10 60.6(3)
C7 Zr C9 C10 -77.9(3)
C8 Zr C9 C10 -114.2(4)
C1 Zr C9 C10 110.1(3)
C8 C9 C10 C6 -1.7(5)
Zr C9 C10 C6 66.4(3)
C8 C9 C10 Zr -68.2(3)
C7 C6 C10 C9 1.0(5)
P2 C6 C10 C9 175.8(3)
Zr C6 C10 C9 -65.9(3)
C7 C6 C10 Zr 66.8(3)
P2 C6 C10 Zr -118.4(4)
Cl1 Zr C10 C9 140.8(2)
Cl2 Zr C10 C9 19.2(3)
C3 Zr C10 C9 -122.5(3)
C2 Zr C10 C9 -89.0(3)
C6 Zr C10 C9 115.2(4)
C5 Zr C10 C9 -105.4(3)
C4 Zr C10 C9 -133.7(3)
C7 Zr C10 C9 77.4(3)
C8 Zr C10 C9 37.3(3)
C1 Zr C10 C9 -77.2(3)
Cl1 Zr C10 C6 25.5(3)
Cl2 Zr C10 C6 -96.0(2)
C3 Zr C10 C6 122.2(3)
C9 Zr C10 C6 -115.2(4)
C2 Zr C10 C6 155.8(3)
C5 Zr C10 C6 139.4(2)
C4 Zr C10 C6 111.1(3)
C7 Zr C10 C6 -37.9(2)
C8 Zr C10 C6 -77.9(3)
C1 Zr C10 C6 167.6(2)
C21 P1 C11 C12 21.8(4)
C1 P1 C11 C12 -81.2(4)
C21 P1 C11 C16 -156.8(3)
C1 P1 C11 C16 100.2(4)
C16 C11 C12 C13 -0.6(7)
P1 C11 C12 C13 -179.1(4)
C11 C12 C13 C14 -0.7(8)
C12 C13 C14 C15 1.6(9)
C13 C14 C15 C16 -1.1(8)
C14 C15 C16 C11 -0.3(7)
C12 C11 C16 C15 1.1(7)
P1 C11 C16 C15 179.7(4)
C1 P1 C21 C22 7.8(5)
C11 P1 C21 C22 -95.3(4)
C1 P1 C21 C26 -169.4(4)
C11 P1 C21 C26 87.5(4)
C26 C21 C22 C23 -0.1(7)
P1 C21 C22 C23 -177.2(4)
C21 C22 C23 C24 -0.4(8)
C22 C23 C24 C25 0.0(8)
C23 C24 C25 C26 0.9(8)
C24 C25 C26 C21 -1.4(8)
C22 C21 C26 C25 1.0(7)
P1 C21 C26 C25 178.3(4)
C6 P2 C31 C32 4.2(4)
C41 P2 C31 C32 -98.8(4)
C6 P2 C31 C36 -170.1(3)
C41 P2 C31 C36 87.0(4)
C36 C31 C32 C33 -0.5(7)
P2 C31 C32 C33 -174.7(4)
C31 C32 C33 C34 0.5(7)
C32 C33 C34 C35 -1.0(7)
C33 C34 C35 C36 1.5(7)
C34 C35 C36 C31 -1.6(7)
C32 C31 C36 C35 1.0(7)
P2 C31 C36 C35 175.8(4)
C6 P2 C41 C46 -71.5(4)
C31 P2 C41 C46 30.9(4)
C6 P2 C41 C42 106.5(3)
C31 P2 C41 C42 -151.1(3)
C46 C41 C42 C43 3.0(6)
P2 C41 C42 C43 -175.1(3)
C41 C42 C43 C44 -1.7(7)
C42 C43 C44 C45 -0.3(7)
C43 C44 C45 C46 0.9(7)
C42 C41 C46 C45 -2.4(6)
P2 C41 C46 C45 175.6(3)
C44 C45 C46 C41 0.4(7)
